data_7710364
loop_
_publ_author_name
'Inchausti, Almudena'
'Ter\'an, Aar\'on'
'Manchado-Parra, Alberto'
'de Marcos-Gal\'an, Alessandra'
'Perles, Josefina'
'Cortijo, Miguel'
'Gonz\'alez-Prieto, Rodrigo'
'HERRERO (DOMINGUEZ), SANTIAGO'
'Jimenez-Aparicio, Reyes'

_publ_section_title
;
 New insights in the progressive ligand replacement from [Ru2Cl(O2CCH3)4]:
 synthetic strategies and variation of redox potentials and paramagnetic
 shifts
;
_journal_name_full 'Dalton Transactions'
_journal_paper_doi 10.1039/D2DT00909A
_journal_year 2022
_chemical_formula_moiety 'C52 H36 Cl F8 N8 Ru2, C H Cl3'
_chemical_formula_sum 'C53 H37 Cl4 F8 N8 Ru2'
_chemical_formula_weight 1281.84
_space_group_crystal_system monoclinic
_space_group_IT_number 15
_space_group_name_Hall '-C 2yc'
_space_group_name_H-M_alt 'C 1 2/c 1'
_atom_sites_solution_hydrogens geom
_atom_sites_solution_primary dual
_audit_creation_method 'shelXle (C.B. Huebschle, rev 1328)'
_audit_update_record
;
2022-05-02 deposited with the CCDC.	2022-05-27 downloaded from the CCDC.
;
_cell_angle_alpha 90
_cell_angle_beta 129.5250(10)
_cell_angle_gamma 90
_cell_formula_units_Z 8
_cell_length_a 27.5579(11)
_cell_length_b 22.4236(10)
_cell_length_c 21.5762(14)
_cell_measurement_reflns_used 9871
_cell_measurement_temperature 250.(2)
_cell_measurement_theta_max 22.6357
_cell_measurement_theta_min 2.3419
_cell_volume 10284.3(9)
_computing_cell_refinement 'SAINT V8.40B (Bruker AXS LLC, 2019)'
_computing_data_collection 'Bruker Instrument Service v2010.9.0.0'
_computing_data_reduction 'SAINT V8.40B (Bruker AXS LLC, 2019)'
_computing_molecular_graphics 'shelXle (C.B. Huebschle, rev 1328)'
_computing_publication_material 'Mercury (C. F. Macrae, 2020)'
_computing_structure_refinement 'SHELXL-2019/1 (Sheldrick, 2019)'
_computing_structure_solution 'XT, VERSION 2018/2'
_diffrn_ambient_temperature 250.(2)
_diffrn_measured_fraction_theta_full 0.996
_diffrn_measured_fraction_theta_max 0.996
_diffrn_measurement_device_type 'Bruker Kappa Apex II'
_diffrn_radiation_type 'Mo K\a'
_diffrn_radiation_wavelength 0.71073
_diffrn_reflns_av_R_equivalents 0.0951
_diffrn_reflns_av_unetI/netI 0.0409
_diffrn_reflns_limit_h_max 33
_diffrn_reflns_limit_h_min -33
_diffrn_reflns_limit_k_max 26
_diffrn_reflns_limit_k_min -26
_diffrn_reflns_limit_l_max 25
_diffrn_reflns_limit_l_min -25
_diffrn_reflns_number 155149
_diffrn_reflns_theta_full 25.35
_diffrn_reflns_theta_max 25.35
_diffrn_reflns_theta_min 1.32
_diffrn_source 'sealed tube'
_exptl_absorpt_coefficient_mu 0.871
_exptl_absorpt_correction_T_max 0.98
_exptl_absorpt_correction_T_min 0.84
_exptl_absorpt_correction_type multi-scan
_exptl_absorpt_process_details SADABS
_exptl_crystal_colour purple
_exptl_crystal_density_diffrn 1.656
_exptl_crystal_density_method 'not measured'
_exptl_crystal_description prism
_exptl_crystal_F_000 5112
_exptl_crystal_size_max 0.213
_exptl_crystal_size_mid 0.034
_exptl_crystal_size_min 0.022
_refine_diff_density_max 1.448
_refine_diff_density_min -1.332
_refine_ls_extinction_method none
_refine_ls_goodness_of_fit_ref 1.000
_refine_ls_hydrogen_treatment constr
_refine_ls_matrix_type full
_refine_ls_number_parameters 677
_refine_ls_number_reflns 9369
_refine_ls_number_restraints 0
_refine_ls_restrained_S_all 1.000
_refine_ls_R_factor_all 0.0923
_refine_ls_R_factor_gt 0.0435
_refine_ls_shift/su_max 0.001
_refine_ls_shift/su_mean 0.000
_refine_ls_structure_factor_coef Fsqd
_refine_ls_weighting_details 'w=1/[\s^2^(Fo^2^)+(0.0309P)^2^+86.1052P] where P=(Fo^2^+2Fc^2^)/3'
_refine_ls_weighting_scheme calc
_refine_ls_wR_factor_gt 0.0910
_refine_ls_wR_factor_ref 0.1134
_reflns_number_gt 5638
_reflns_number_total 9369
_reflns_threshold_expression 'I > 2\s(I)'
_cod_data_source_file d2dt00909a2.cif
_cod_data_source_block 4_03140
_cod_database_code 7710364

loop_
_space_group_symop_operation_xyz
'x, y, z'
'-x, y, -z+1/2'
'x+1/2, y+1/2, z'
'-x+1/2, y+1/2, -z+1/2'
'-x, -y, -z'
'x, -y, z-1/2'
'-x+1/2, -y+1/2, -z'
'x+1/2, -y+1/2, z-1/2'

loop_
_atom_site_type_symbol
_atom_site_label
_atom_site_fract_x
_atom_site_fract_y
_atom_site_fract_z
_atom_site_U_iso_or_equiv
_atom_site_adp_type
_atom_site_calc_flag
_atom_site_refinement_flags_adp
_atom_site_refinement_flags_occupancy
_atom_site_refinement_flags_posn
_atom_site_occupancy
_atom_site_disorder_assembly
_atom_site_disorder_group
N N1 0.5958(2) 0.68496(18) 0.8090(3) 0.0329(10) Uani d . . . 1.000000 . .
N N2 0.5963(2) 0.58410(18) 0.8303(3) 0.0334(10) Uani d . . . 1.000000 . .
N N3 0.4799(2) 0.68272(18) 0.6383(2) 0.0312(10) Uani d . . . 1.000000 . .
N N4 0.5008(2) 0.58177(18) 0.6568(2) 0.0316(10) Uani d . . . 1.000000 . .
F F1 0.7536(2) 0.86059(18) 0.8478(3) 0.0929(15) Uani d . . . 1.000000 . .
F F2 0.7425(2) 0.3981(2) 1.0341(3) 0.1043(18) Uani d . . . 1.000000 . .
F F3 0.3730(2) 0.85206(18) 0.3982(2) 0.0813(13) Uani d . . . 1.000000 . .
F F4 0.5626(2) 0.37562(17) 0.5810(2) 0.0800(13) Uani d . . . 1.000000 . .
Cl Cl1 0.500000 0.79657(8) 0.750000 0.0395(5) Uani d T P S 1.000000 . .
Cl Cl2 1.000000 0.20804(9) 1.250000 0.0436(5) Uani d T P S 1.000000 . .
C C1 0.6256(2) 0.6349(2) 0.8427(3) 0.0332(12) Uani d . . . 1.000000 . .
H H1 0.669767 0.635030 0.877212 0.040000 Uiso calc U . R 1.000000 . .
C C2 0.6342(2) 0.7324(2) 0.8171(3) 0.0341(13) Uani d . . . 1.000000 . .
C C3 0.6627(3) 0.7720(3) 0.8801(4) 0.0539(17) Uani d . . . 1.000000 . .
H H3 0.654735 0.769870 0.916458 0.065000 Uiso calc U . R 1.000000 . .
C C4 0.7031(3) 0.8151(3) 0.8897(5) 0.068(2) Uani d . . . 1.000000 . .
H H4 0.723329 0.841760 0.933191 0.082000 Uiso calc U . R 1.000000 . .
C C5 0.7131(3) 0.8184(3) 0.8367(5) 0.0581(19) Uani d . . . 1.000000 . .
C C6 0.6849(3) 0.7811(3) 0.7731(4) 0.0593(18) Uani d . . . 1.000000 . .
H H6 0.692171 0.784774 0.736124 0.071000 Uiso calc U . R 1.000000 . .
C C7 0.6451(3) 0.7374(3) 0.7636(4) 0.0464(15) Uani d . . . 1.000000 . .
H H7 0.625364 0.710821 0.719966 0.056000 Uiso calc U . R 1.000000 . .
C C8 0.6337(2) 0.5359(2) 0.8825(3) 0.0366(13) Uani d . . . 1.000000 . .
C C9 0.6717(3) 0.5434(3) 0.9649(4) 0.0517(16) Uani d . . . 1.000000 . .
H H9 0.672315 0.580330 0.986017 0.062000 Uiso calc U . R 1.000000 . .
C C10 0.7087(3) 0.4973(4) 1.0163(4) 0.070(2) Uani d . . . 1.000000 . .
H H10 0.735252 0.502440 1.072303 0.084000 Uiso calc U . R 1.000000 . .
C C11 0.7056(3) 0.4443(3) 0.9837(5) 0.066(2) Uani d . . . 1.000000 . .
C C12 0.6680(3) 0.4346(3) 0.9036(5) 0.065(2) Uani d . . . 1.000000 . .
H H12 0.666276 0.396817 0.883341 0.078000 Uiso calc U . R 1.000000 . .
C C13 0.6321(3) 0.4814(3) 0.8519(4) 0.0500(16) Uani d . . . 1.000000 . .
H H13 0.606756 0.475955 0.796076 0.060000 Uiso calc U . R 1.000000 . .
C C14 0.4870(2) 0.6313(2) 0.6154(3) 0.0333(12) Uani d . . . 1.000000 . .
H H14 0.482078 0.629752 0.568156 0.040000 Uiso calc U . R 1.000000 . .
C C15 0.4520(2) 0.7283(2) 0.5783(3) 0.0315(12) Uani d . . . 1.000000 . .
C C16 0.3947(3) 0.7173(3) 0.5031(3) 0.0442(15) Uani d . . . 1.000000 . .
H H16 0.373778 0.681044 0.493425 0.053000 Uiso calc U . R 1.000000 . .
C C17 0.3680(3) 0.7591(3) 0.4420(4) 0.0564(18) Uani d . . . 1.000000 . .
H H17 0.329354 0.751522 0.390959 0.068000 Uiso calc U . R 1.000000 . .
C C18 0.3989(3) 0.8111(3) 0.4576(4) 0.0513(17) Uani d . . . 1.000000 . .
C C19 0.4548(3) 0.8236(2) 0.5303(4) 0.0455(15) Uani d . . . 1.000000 . .
H H19 0.474950 0.860218 0.539258 0.055000 Uiso calc U . R 1.000000 . .
C C20 0.4818(3) 0.7819(2) 0.5909(3) 0.0382(13) Uani d . . . 1.000000 . .
H H20 0.520900 0.790016 0.641234 0.046000 Uiso calc U . R 1.000000 . .
C C21 0.5162(2) 0.5293(2) 0.6354(3) 0.0320(12) Uani d . . . 1.000000 . .
C C22 0.5521(3) 0.5313(3) 0.6117(4) 0.0479(16) Uani d . . . 1.000000 . .
H H22 0.566265 0.568150 0.607883 0.057000 Uiso calc U . R 1.000000 . .
C C23 0.5674(3) 0.4790(3) 0.5932(4) 0.0594(19) Uani d . . . 1.000000 . .
H H23 0.591431 0.480167 0.576213 0.071000 Uiso calc U . R 1.000000 . .
C C24 0.5474(3) 0.4267(3) 0.6001(3) 0.0524(18) Uani d . . . 1.000000 . .
C C25 0.5135(3) 0.4219(3) 0.6248(4) 0.0533(17) Uani d . . . 1.000000 . .
H H25 0.501378 0.384482 0.630487 0.064000 Uiso calc U . R 1.000000 . .
C C26 0.4968(3) 0.4743(2) 0.6416(4) 0.0450(15) Uani d . . . 1.000000 . .
H H26 0.471948 0.472254 0.657439 0.054000 Uiso calc U . R 1.000000 . .
C C27 1.0803(2) 0.3713(2) 1.4111(3) 0.0330(12) Uani d . . . 1.000000 . .
H H27 1.106878 0.372285 1.467529 0.040000 Uiso calc U . R 1.000000 . .
C C28 0.9316(2) 0.2723(2) 1.0732(3) 0.0299(12) Uani d . . . 1.000000 . .
C C29 0.9554(3) 0.2752(3) 1.0339(4) 0.0519(16) Uani d . . . 1.000000 . .
H H29 0.981151 0.307481 1.043420 0.062000 Uiso calc U . R 1.000000 . .
C C30 0.9418(4) 0.2310(3) 0.9802(4) 0.065(2) Uani d . . . 1.000000 . .
H H30 0.958053 0.232717 0.952939 0.078000 Uiso calc U . R 1.000000 . .
C C31 0.9048(3) 0.1856(3) 0.9680(4) 0.0552(18) Uani d . . . 1.000000 . .
C C32 0.8812(3) 0.1800(3) 1.0065(4) 0.0505(16) Uani d . . . 1.000000 . .
H H32 0.855969 0.147199 0.996718 0.061000 Uiso calc U . R 1.000000 . .
C C33 0.8950(3) 0.2237(2) 1.0607(3) 0.0401(14) Uani d . . . 1.000000 . .
H H33 0.879730 0.220548 1.089002 0.048000 Uiso calc U . R 1.000000 . .
C C34 1.1021(2) 0.4743(2) 1.4154(3) 0.0316(12) Uani d . . . 1.000000 . .
C C35 1.1621(2) 0.4730(2) 1.4889(3) 0.0404(14) Uani d . . . 1.000000 . .
H H35 1.181404 0.436232 1.513271 0.049000 Uiso calc U . R 1.000000 . .
C C36 1.1939(3) 0.5256(3) 1.5266(4) 0.0489(16) Uani d . . . 1.000000 . .
H H36 1.234332 0.524806 1.577031 0.059000 Uiso calc U . R 1.000000 . .
C C37 1.1659(3) 0.5783(2) 1.4900(4) 0.0431(15) Uani d . . . 1.000000 . .
C C38 1.1071(3) 0.5819(2) 1.4175(4) 0.0433(15) Uani d . . . 1.000000 . .
H H38 1.088924 0.618996 1.393124 0.052000 Uiso calc U . R 1.000000 . .
C C39 1.0752(3) 0.5294(2) 1.3811(3) 0.0372(13) Uani d . . . 1.000000 . .
H H39 1.034067 0.530910 1.331645 0.045000 Uiso calc U . R 1.000000 . .
C C40 0.9064(2) 0.3698(2) 1.2570(3) 0.0358(13) Uani d . . . 1.000000 . .
H H40 0.874069 0.370100 1.260419 0.043000 Uiso calc U . R 1.000000 . .
C C41 0.8751(2) 0.2730(2) 1.2153(3) 0.0329(12) Uani d . . . 1.000000 . .
C C42 0.8178(3) 0.2762(3) 1.1396(4) 0.0498(16) Uani d . . . 1.000000 . .
H H42 0.809906 0.307363 1.105078 0.060000 Uiso calc U . R 1.000000 . .
C C43 0.7718(3) 0.2343(3) 1.1135(4) 0.063(2) Uani d . . . 1.000000 . .
H H43 0.732623 0.236632 1.061583 0.076000 Uiso calc U . R 1.000000 . .
C C44 0.7838(3) 0.1903(3) 1.1635(5) 0.0590(19) Uani d . . . 1.000000 . .
C C45 0.8398(4) 0.1851(3) 1.2379(5) 0.072(2) Uani d . . . 1.000000 . .
H H45 0.846960 0.153612 1.271554 0.087000 Uiso calc U . R 1.000000 . .
C C46 0.8868(3) 0.2266(3) 1.2644(4) 0.0547(17) Uani d . . . 1.000000 . .
H H46 0.926397 0.222794 1.315629 0.066000 Uiso calc U . R 1.000000 . .
C C47 0.9255(3) 0.4686(2) 1.3024(3) 0.0372(13) Uani d . . . 1.000000 . .
C C48 0.9342(3) 0.4598(3) 1.3724(4) 0.0469(15) Uani d . . . 1.000000 . .
H H48 0.946399 0.422103 1.397082 0.056000 Uiso calc U . R 1.000000 . .
C C49 0.9251(3) 0.5060(3) 1.4062(4) 0.0623(19) Uani d . . . 1.000000 . .
H H49 0.929721 0.499670 1.452765 0.075000 Uiso calc U . R 1.000000 . .
C C50 0.9095(3) 0.5604(3) 1.3717(5) 0.062(2) Uani d . . . 1.000000 . .
C C51 0.9018(3) 0.5710(3) 1.3041(5) 0.0621(19) Uani d . . . 1.000000 . .
H H51 0.891491 0.609446 1.281678 0.075000 Uiso calc U . R 1.000000 . .
C C52 0.9093(3) 0.5249(3) 1.2684(4) 0.0499(16) Uani d . . . 1.000000 . .
H H52 0.903333 0.531770 1.220976 0.060000 Uiso calc U . R 1.000000 . .
F F5 0.8916(2) 0.1424(2) 0.9148(3) 0.0952(15) Uani d . . . 1.000000 . .
F F6 1.19885(17) 0.62954(14) 1.5269(2) 0.0638(10) Uani d . . . 1.000000 . .
F F7 0.7387(2) 0.1490(2) 1.1384(3) 0.0975(16) Uani d . . . 1.000000 . .
F F8 0.9017(2) 0.6062(2) 1.4058(3) 0.1003(17) Uani d . . . 1.000000 . .
N N5 0.9432(2) 0.31995(18) 1.1255(3) 0.0322(10) Uani d . . . 1.000000 . .
N N6 1.0683(2) 0.42204(18) 1.3718(2) 0.0316(10) Uani d . . . 1.000000 . .
N N7 0.9206(2) 0.31918(18) 1.2421(3) 0.0321(10) Uani d . . . 1.000000 . .
N N8 0.9351(2) 0.42089(18) 1.2675(3) 0.0336(10) Uani d . . . 1.000000 . .
Ru Ru1 0.500000 0.68825(2) 0.750000 0.02544(15) Uani d T P S 1.000000 . .
Ru Ru2 0.500000 0.58331(3) 0.750000 0.02742(15) Uani d T P S 1.000000 . .
Ru Ru3 1.000000 0.31573(2) 1.250000 0.02609(15) Uani d T P S 1.000000 . .
Ru Ru4 1.000000 0.42068(2) 1.250000 0.02736(15) Uani d T P S 1.000000 . .
C C53 0.7580(4) 0.4444(4) 1.2714(5) 0.097(3) Uani d . . . 1.000000 . .
H H53 0.801379 0.435349 1.320480 0.117000 Uiso calc U . R 1.000000 A 1
Cl Cl3A 0.7086(3) 0.4054(3) 1.2780(4) 0.1033(8) Uani d . P . 0.638(3) B 1
Cl Cl4A 0.7556(2) 0.4330(2) 1.1955(2) 0.1033(8) Uani d . P . 0.638(3) B 1
Cl Cl5A 0.74376(19) 0.5250(2) 1.2761(3) 0.1033(8) Uani d . P . 0.638(3) B 1
Cl Cl3B 0.6919(5) 0.4209(5) 1.2658(7) 0.1033(8) Uani d . P . 0.362(3) B 2
Cl Cl4B 0.7498(4) 0.3923(4) 1.1958(4) 0.1033(8) Uani d . P . 0.362(3) B 2
Cl Cl5B 0.7462(3) 0.5137(4) 1.2339(4) 0.1033(8) Uani d . P . 0.362(3) B 2

loop_
_atom_site_aniso_label
_atom_site_aniso_U_11
_atom_site_aniso_U_22
_atom_site_aniso_U_33
_atom_site_aniso_U_12
_atom_site_aniso_U_13
_atom_site_aniso_U_23
N1 0.034(3) 0.027(2) 0.034(3) 0.0000(19) 0.020(2) -0.0013(19)
N2 0.035(3) 0.025(2) 0.039(3) 0.0051(19) 0.022(2) 0.0050(19)
N3 0.037(3) 0.026(2) 0.029(2) 0.0025(19) 0.020(2) 0.0017(18)
N4 0.042(3) 0.024(2) 0.031(2) -0.0004(19) 0.024(2) -0.0010(18)
F1 0.071(3) 0.062(3) 0.141(4) -0.023(2) 0.065(3) 0.010(3)
F2 0.088(3) 0.081(3) 0.136(4) 0.051(3) 0.068(3) 0.083(3)
F3 0.089(3) 0.072(3) 0.072(3) 0.019(2) 0.046(3) 0.047(2)
F4 0.115(4) 0.056(2) 0.068(3) 0.034(2) 0.058(3) -0.004(2)
Cl1 0.0498(12) 0.0258(10) 0.0407(11) 0.000000 0.0278(10) 0.000000
Cl2 0.0559(13) 0.0270(10) 0.0427(12) 0.000000 0.0290(11) 0.000000
C1 0.029(3) 0.032(3) 0.035(3) 0.002(2) 0.018(3) 0.002(2)
C2 0.031(3) 0.026(3) 0.039(3) 0.005(2) 0.020(3) 0.004(2)
C3 0.057(4) 0.049(4) 0.061(4) -0.017(3) 0.040(4) -0.016(3)
C4 0.064(5) 0.052(4) 0.083(6) -0.021(4) 0.044(5) -0.020(4)
C5 0.042(4) 0.042(4) 0.078(5) -0.006(3) 0.033(4) 0.008(4)
C6 0.051(4) 0.066(5) 0.068(5) 0.006(4) 0.042(4) 0.019(4)
C7 0.046(4) 0.043(4) 0.047(4) -0.007(3) 0.028(3) -0.001(3)
C8 0.033(3) 0.032(3) 0.044(3) 0.006(2) 0.024(3) 0.009(2)
C9 0.054(4) 0.050(4) 0.046(4) 0.012(3) 0.030(3) 0.011(3)
C10 0.066(5) 0.072(5) 0.053(4) 0.021(4) 0.029(4) 0.029(4)
C11 0.059(5) 0.056(5) 0.089(6) 0.026(4) 0.050(5) 0.047(4)
C12 0.067(5) 0.033(4) 0.102(6) 0.014(3) 0.058(5) 0.013(4)
C13 0.046(4) 0.038(4) 0.060(4) 0.009(3) 0.031(3) 0.004(3)
C14 0.035(3) 0.035(3) 0.029(3) 0.002(2) 0.021(3) 0.003(2)
C15 0.039(3) 0.026(3) 0.034(3) 0.008(2) 0.026(3) 0.005(2)
C16 0.042(3) 0.043(4) 0.039(3) -0.005(3) 0.022(3) 0.007(3)
C17 0.047(4) 0.064(5) 0.039(4) 0.001(3) 0.019(3) 0.016(3)
C18 0.062(4) 0.048(4) 0.054(4) 0.024(3) 0.041(4) 0.028(3)
C19 0.058(4) 0.029(3) 0.062(4) 0.003(3) 0.044(4) 0.009(3)
C20 0.042(3) 0.036(3) 0.041(3) 0.002(3) 0.028(3) 0.001(3)
C21 0.038(3) 0.030(3) 0.024(3) 0.002(2) 0.017(3) -0.005(2)
C22 0.066(4) 0.034(3) 0.060(4) 0.007(3) 0.048(4) 0.008(3)
C23 0.082(5) 0.055(4) 0.064(5) 0.021(4) 0.057(4) 0.008(3)
C24 0.064(4) 0.039(4) 0.031(3) 0.019(3) 0.020(3) -0.005(3)
C25 0.056(4) 0.030(3) 0.061(4) -0.002(3) 0.031(4) -0.008(3)
C26 0.053(4) 0.033(3) 0.056(4) -0.003(3) 0.038(3) -0.005(3)
C27 0.032(3) 0.035(3) 0.027(3) 0.000(2) 0.016(2) -0.001(2)
C28 0.034(3) 0.025(3) 0.024(3) 0.001(2) 0.016(3) 0.000(2)
C29 0.070(4) 0.045(4) 0.062(4) -0.014(3) 0.052(4) -0.011(3)
C30 0.095(6) 0.063(5) 0.073(5) -0.008(4) 0.070(5) -0.015(4)
C31 0.067(5) 0.045(4) 0.053(4) 0.001(3) 0.038(4) -0.021(3)
C32 0.053(4) 0.035(3) 0.059(4) -0.009(3) 0.034(4) -0.016(3)
C33 0.042(3) 0.038(3) 0.046(3) -0.003(3) 0.031(3) -0.005(3)
C34 0.038(3) 0.024(3) 0.034(3) -0.001(2) 0.023(3) -0.005(2)
C35 0.033(3) 0.034(3) 0.041(3) 0.005(2) 0.018(3) 0.001(3)
C36 0.032(3) 0.047(4) 0.042(4) -0.006(3) 0.012(3) -0.009(3)
C37 0.049(4) 0.030(3) 0.047(4) -0.007(3) 0.029(3) -0.014(3)
C38 0.050(4) 0.028(3) 0.049(4) 0.003(3) 0.030(3) -0.001(3)
C39 0.034(3) 0.034(3) 0.034(3) 0.000(2) 0.017(3) -0.003(2)
C40 0.035(3) 0.034(3) 0.041(3) 0.001(2) 0.025(3) 0.000(2)
C41 0.036(3) 0.026(3) 0.038(3) -0.001(2) 0.024(3) -0.002(2)
C42 0.042(4) 0.042(4) 0.050(4) 0.003(3) 0.022(3) 0.008(3)
C43 0.034(4) 0.054(4) 0.065(5) -0.004(3) 0.014(3) -0.001(4)
C44 0.043(4) 0.040(4) 0.085(6) -0.015(3) 0.036(4) -0.010(4)
C45 0.069(5) 0.049(4) 0.082(6) -0.014(4) 0.040(5) 0.013(4)
C46 0.043(4) 0.051(4) 0.047(4) -0.010(3) 0.017(3) 0.009(3)
C47 0.038(3) 0.028(3) 0.048(4) 0.002(2) 0.028(3) -0.004(2)
C48 0.053(4) 0.042(4) 0.053(4) 0.001(3) 0.037(3) -0.002(3)
C49 0.066(5) 0.069(5) 0.061(5) -0.003(4) 0.045(4) -0.019(4)
C50 0.060(5) 0.052(4) 0.079(5) -0.004(4) 0.047(4) -0.029(4)
C51 0.066(5) 0.033(4) 0.084(5) 0.011(3) 0.046(4) -0.004(3)
C52 0.058(4) 0.035(3) 0.060(4) 0.013(3) 0.039(4) 0.005(3)
F5 0.128(4) 0.079(3) 0.100(3) -0.019(3) 0.083(3) -0.055(3)
F6 0.065(2) 0.036(2) 0.070(3) -0.0180(17) 0.034(2) -0.0211(18)
F7 0.064(3) 0.070(3) 0.130(4) -0.036(2) 0.049(3) -0.011(3)
F8 0.111(4) 0.075(3) 0.130(4) -0.002(3) 0.084(3) -0.052(3)
N5 0.036(3) 0.025(2) 0.031(2) -0.0008(19) 0.019(2) -0.0017(19)
N6 0.035(3) 0.025(2) 0.027(2) -0.0022(18) 0.016(2) -0.0005(18)
N7 0.035(3) 0.024(2) 0.039(3) -0.0025(19) 0.024(2) -0.0025(19)
N8 0.035(3) 0.025(2) 0.042(3) 0.0012(19) 0.025(2) -0.0027(19)
Ru1 0.0292(3) 0.0192(3) 0.0255(3) 0.000000 0.0162(3) 0.000000
Ru2 0.0331(4) 0.0211(3) 0.0268(3) 0.000000 0.0185(3) 0.000000
Ru3 0.0313(4) 0.0191(3) 0.0271(3) 0.000000 0.0182(3) 0.000000
Ru4 0.0318(4) 0.0210(3) 0.0277(3) 0.000000 0.0182(3) 0.000000
C53 0.073(6) 0.129(8) 0.081(6) 0.023(5) 0.045(5) 0.016(5)
Cl3A 0.1026(15) 0.124(2) 0.0886(14) -0.0220(14) 0.0636(13) -0.0071(14)
Cl4A 0.1026(15) 0.124(2) 0.0886(14) -0.0220(14) 0.0636(13) -0.0071(14)
Cl5A 0.1026(15) 0.124(2) 0.0886(14) -0.0220(14) 0.0636(13) -0.0071(14)
Cl3B 0.1026(15) 0.124(2) 0.0886(14) -0.0220(14) 0.0636(13) -0.0071(14)
Cl4B 0.1026(15) 0.124(2) 0.0886(14) -0.0220(14) 0.0636(13) -0.0071(14)
Cl5B 0.1026(15) 0.124(2) 0.0886(14) -0.0220(14) 0.0636(13) -0.0071(14)

loop_
_atom_type_symbol
_atom_type_description
_atom_type_scat_dispersion_real
_atom_type_scat_dispersion_imag
_atom_type_scat_source
C C 0.0033 0.0016 'International Tables Vol C Tables 4.2.6.8 and 6.1.1.4'
H H 0.0000 0.0000 'International Tables Vol C Tables 4.2.6.8 and 6.1.1.4'
Cl Cl 0.1484 0.1585 'International Tables Vol C Tables 4.2.6.8 and 6.1.1.4'
F F 0.0171 0.0103 'International Tables Vol C Tables 4.2.6.8 and 6.1.1.4'
N N 0.0061 0.0033 'International Tables Vol C Tables 4.2.6.8 and 6.1.1.4'
Ru Ru -1.2594 0.8363 'International Tables Vol C Tables 4.2.6.8 and 6.1.1.4'

loop_
_geom_angle_atom_site_label_1
_geom_angle_atom_site_label_2
_geom_angle_atom_site_label_3
_geom_angle_site_symmetry_1
_geom_angle_site_symmetry_3
_geom_angle
_geom_angle_publ_flag
C1 N1 C2 . . 114.6(4) ?
C1 N1 Ru1 . . 118.4(4) ?
C2 N1 Ru1 . . 127.0(3) ?
C1 N2 C8 . . 117.0(4) ?
C1 N2 Ru2 . . 118.3(3) ?
C8 N2 Ru2 . . 124.1(3) ?
C14 N3 C15 . . 114.1(4) ?
C14 N3 Ru1 . . 119.1(3) ?
C15 N3 Ru1 . . 126.4(3) ?
C14 N4 C21 . . 119.5(4) ?
C14 N4 Ru2 . . 118.5(3) ?
C21 N4 Ru2 . . 122.0(3) ?
N1 C1 N2 . . 122.8(5) ?
C7 C2 C3 . . 119.3(5) ?
C7 C2 N1 . . 120.0(5) ?
C3 C2 N1 . . 120.7(5) ?
C2 C3 C4 . . 119.7(6) ?
C5 C4 C3 . . 119.6(7) ?
C4 C5 C6 . . 122.4(6) ?
C4 C5 F1 . . 118.6(7) ?
C6 C5 F1 . . 119.0(7) ?
C5 C6 C7 . . 118.4(7) ?
C2 C7 C6 . . 120.6(6) ?
C13 C8 C9 . . 119.5(5) ?
C13 C8 N2 . . 120.6(5) ?
C9 C8 N2 . . 119.9(5) ?
C10 C9 C8 . . 120.6(7) ?
C11 C10 C9 . . 118.0(7) ?
C12 C11 C10 . . 123.3(6) ?
C12 C11 F2 . . 118.1(8) ?
C10 C11 F2 . . 118.7(8) ?
C11 C12 C13 . . 118.7(7) ?
C8 C13 C12 . . 119.9(6) ?
N3 C14 N4 . . 122.0(5) ?
C20 C15 C16 . . 118.4(5) ?
C20 C15 N3 . . 122.3(5) ?
C16 C15 N3 . . 119.2(5) ?
C17 C16 C15 . . 120.8(6) ?
C18 C17 C16 . . 118.5(6) ?
F3 C18 C17 . . 118.7(6) ?
F3 C18 C19 . . 118.8(6) ?
C17 C18 C19 . . 122.5(6) ?
C18 C19 C20 . . 119.2(6) ?
C19 C20 C15 . . 120.6(6) ?
C22 C21 C26 . . 118.6(5) ?
C22 C21 N4 . . 121.9(5) ?
C26 C21 N4 . . 119.5(5) ?
C21 C22 C23 . . 120.1(6) ?
C24 C23 C22 . . 119.1(6) ?
C23 C24 C25 . . 123.3(6) ?
C23 C24 F4 . . 118.2(7) ?
C25 C24 F4 . . 118.5(6) ?
C24 C25 C26 . . 117.8(6) ?
C21 C26 C25 . . 120.9(6) ?
N5 C27 N6 2_757 . 122.7(5) ?
C29 C28 C33 . . 119.5(5) ?
C29 C28 N5 . . 119.8(5) ?
C33 C28 N5 . . 120.7(5) ?
C28 C29 C30 . . 120.3(6) ?
C31 C30 C29 . . 118.4(6) ?
C30 C31 C32 . . 123.5(6) ?
C30 C31 F5 . . 117.9(6) ?
C32 C31 F5 . . 118.6(6) ?
C31 C32 C33 . . 118.4(6) ?
C32 C33 C28 . . 119.8(5) ?
C35 C34 C39 . . 118.3(5) ?
C35 C34 N6 . . 123.0(5) ?
C39 C34 N6 . . 118.6(5) ?
C34 C35 C36 . . 120.3(5) ?
C37 C36 C35 . . 119.2(5) ?
C36 C37 C38 . . 122.7(5) ?
C36 C37 F6 . . 118.3(5) ?
C38 C37 F6 . . 119.0(5) ?
C37 C38 C39 . . 117.8(5) ?
C38 C39 C34 . . 121.7(5) ?
N7 C40 N8 . . 123.5(5) ?
C46 C41 C42 . . 119.1(5) ?
C46 C41 N7 . . 121.4(5) ?
C42 C41 N7 . . 119.4(5) ?
C41 C42 C43 . . 120.9(6) ?
C44 C43 C42 . . 118.8(6) ?
C43 C44 C45 . . 122.1(6) ?
C43 C44 F7 . . 119.2(7) ?
C45 C44 F7 . . 118.7(7) ?
C44 C45 C46 . . 119.6(7) ?
C41 C46 C45 . . 119.4(6) ?
C52 C47 C48 . . 118.7(5) ?
C52 C47 N8 . . 120.7(5) ?
C48 C47 N8 . . 120.6(5) ?
C49 C48 C47 . . 120.5(6) ?
C50 C49 C48 . . 119.3(7) ?
C49 C50 C51 . . 121.9(6) ?
C49 C50 F8 . . 119.4(7) ?
C51 C50 F8 . . 118.6(7) ?
C50 C51 C52 . . 119.5(6) ?
C51 C52 C47 . . 120.0(6) ?
C27 N5 C28 2_757 . 113.8(4) ?
C27 N5 Ru3 2_757 . 119.7(3) ?
C28 N5 Ru3 . . 126.2(3) ?
C27 N6 C34 . . 119.5(4) ?
C27 N6 Ru4 . . 117.4(3) ?
C34 N6 Ru4 . . 123.0(3) ?
C40 N7 C41 . . 113.8(4) ?
C40 N7 Ru3 . . 118.4(3) ?
C41 N7 Ru3 . . 127.6(3) ?
C40 N8 C47 . . 116.5(4) ?
C40 N8 Ru4 . . 117.5(3) ?
C47 N8 Ru4 . . 125.1(3) ?
N1 Ru1 N1 2_656 . 175.9(2) ?
N1 Ru1 N3 2_656 2_656 90.32(17) ?
N1 Ru1 N3 . 2_656 89.44(17) ?
N1 Ru1 N3 2_656 . 89.44(17) ?
N1 Ru1 N3 . . 90.32(17) ?
N3 Ru1 N3 2_656 . 173.2(2) ?
N1 Ru1 Ru2 2_656 . 87.97(11) ?
N1 Ru1 Ru2 . . 87.97(11) ?
N3 Ru1 Ru2 2_656 . 86.62(11) ?
N3 Ru1 Ru2 . . 86.62(11) ?
N1 Ru1 Cl1 2_656 . 92.03(11) ?
N1 Ru1 Cl1 . . 92.03(11) ?
N3 Ru1 Cl1 2_656 . 93.38(11) ?
N3 Ru1 Cl1 . . 93.38(11) ?
Ru2 Ru1 Cl1 . . 180.000000 ?
N4 Ru2 N4 . 2_656 178.0(2) ?
N4 Ru2 N2 . 2_656 89.23(17) ?
N4 Ru2 N2 2_656 2_656 90.78(17) ?
N4 Ru2 N2 . . 90.78(17) ?
N4 Ru2 N2 2_656 . 89.24(17) ?
N2 Ru2 N2 2_656 . 179.0(2) ?
N4 Ru2 Ru1 . . 90.98(11) ?
N4 Ru2 Ru1 2_656 . 90.98(11) ?
N2 Ru2 Ru1 2_656 . 89.50(12) ?
N2 Ru2 Ru1 . . 89.50(12) ?
N5 Ru3 N5 2_757 . 174.8(2) ?
N5 Ru3 N7 2_757 2_757 90.28(17) ?
N5 Ru3 N7 . 2_757 89.53(17) ?
N5 Ru3 N7 2_757 . 89.53(17) ?
N5 Ru3 N7 . . 90.28(17) ?
N7 Ru3 N7 2_757 . 175.7(2) ?
N5 Ru3 Ru4 2_757 . 87.39(11) ?
N5 Ru3 Ru4 . . 87.39(11) ?
N7 Ru3 Ru4 2_757 . 87.87(11) ?
N7 Ru3 Ru4 . . 87.87(11) ?
N5 Ru3 Cl2 2_757 . 92.61(11) ?
N5 Ru3 Cl2 . . 92.61(11) ?
N7 Ru3 Cl2 2_757 . 92.13(11) ?
N7 Ru3 Cl2 . . 92.13(11) ?
Ru4 Ru3 Cl2 . . 180.000000 ?
N6 Ru4 N6 2_757 . 178.3(2) ?
N6 Ru4 N8 2_757 . 92.29(18) ?
N6 Ru4 N8 . . 87.70(17) ?
N6 Ru4 N8 2_757 2_757 87.71(17) ?
N6 Ru4 N8 . 2_757 92.29(18) ?
N8 Ru4 N8 . 2_757 179.7(2) ?
N6 Ru4 Ru3 2_757 . 90.86(11) ?
N6 Ru4 Ru3 . . 90.86(11) ?
N8 Ru4 Ru3 . . 90.13(11) ?
N8 Ru4 Ru3 2_757 . 90.13(11) ?
Cl4A C53 Cl3A . . 119.1(7) ?
Cl5B C53 Cl3B . . 110.8(6) ?
Cl4A C53 Cl5A . . 109.4(5) ?
Cl3A C53 Cl5A . . 106.7(5) ?
Cl5B C53 Cl4B . . 105.8(6) ?
Cl3B C53 Cl4B . . 101.4(7) ?

loop_
_geom_bond_atom_site_label_1
_geom_bond_atom_site_label_2
_geom_bond_site_symmetry_2
_geom_bond_distance
_geom_bond_publ_flag
N1 C1 . 1.304(6) ?
N1 C2 . 1.433(7) ?
N1 Ru1 . 2.077(4) ?
N2 C1 . 1.322(6) ?
N2 C8 . 1.423(6) ?
N2 Ru2 . 2.047(4) ?
N3 C14 . 1.317(6) ?
N3 C15 . 1.430(6) ?
N3 Ru1 . 2.105(4) ?
N4 C14 . 1.320(6) ?
N4 C21 . 1.424(6) ?
N4 Ru2 . 2.025(4) ?
F1 C5 . 1.362(7) ?
F2 C11 . 1.372(7) ?
F3 C18 . 1.353(6) ?
F4 C24 . 1.369(6) ?
Cl1 Ru1 . 2.429(2) ?
Cl2 Ru3 . 2.415(2) ?
C2 C7 . 1.369(8) ?
C2 C3 . 1.376(8) ?
C3 C4 . 1.386(9) ?
C4 C5 . 1.339(10) ?
C5 C6 . 1.353(10) ?
C6 C7 . 1.387(8) ?
C8 C13 . 1.376(8) ?
C8 C9 . 1.384(8) ?
C9 C10 . 1.377(9) ?
C10 C11 . 1.356(10) ?
C11 C12 . 1.352(10) ?
C12 C13 . 1.385(9) ?
C15 C20 . 1.383(7) ?
C15 C16 . 1.388(7) ?
C16 C17 . 1.387(8) ?
C17 C18 . 1.354(9) ?
C18 C19 . 1.355(9) ?
C19 C20 . 1.377(8) ?
C21 C22 . 1.374(8) ?
C21 C26 . 1.385(7) ?
C22 C23 . 1.387(8) ?
C23 C24 . 1.344(9) ?
C24 C25 . 1.344(9) ?
C25 C26 . 1.390(8) ?
C27 N5 2_757 1.311(6) ?
C27 N6 . 1.328(6) ?
C28 C29 . 1.365(8) ?
C28 C33 . 1.388(7) ?
C28 N5 . 1.433(6) ?
C29 C30 . 1.384(8) ?
C30 C31 . 1.343(9) ?
C31 C32 . 1.349(9) ?
C31 F5 . 1.361(7) ?
C32 C33 . 1.380(8) ?
C34 C35 . 1.382(7) ?
C34 C39 . 1.388(7) ?
C34 N6 . 1.418(6) ?
C35 C36 . 1.383(8) ?
C36 C37 . 1.358(8) ?
C37 C38 . 1.360(8) ?
C37 F6 . 1.363(6) ?
C38 C39 . 1.379(7) ?
C40 N7 . 1.307(6) ?
C40 N8 . 1.327(6) ?
C41 C46 . 1.371(8) ?
C41 C42 . 1.371(8) ?
C41 N7 . 1.434(6) ?
C42 C43 . 1.379(8) ?
C43 C44 . 1.338(9) ?
C44 C45 . 1.348(10) ?
C44 F7 . 1.357(7) ?
C45 C46 . 1.388(9) ?
C47 C52 . 1.384(8) ?
C47 C48 . 1.386(8) ?
C47 N8 . 1.426(6) ?
C48 C49 . 1.378(8) ?
C49 C50 . 1.348(10) ?
C50 C51 . 1.356(10) ?
C50 F8 . 1.356(7) ?
C51 C52 . 1.381(8) ?
N5 Ru3 . 2.079(4) ?
N6 Ru4 . 2.039(4) ?
N7 Ru3 . 2.083(4) ?
N8 Ru4 . 2.048(4) ?
Ru1 Ru2 . 2.3530(8) ?
Ru3 Ru4 . 2.3535(8) ?
C53 Cl4A . 1.619(10) ?
C53 Cl5B . 1.687(12) ?
C53 Cl3A . 1.697(11) ?
C53 Cl3B . 1.823(14) ?
C53 Cl5A . 1.866(10) ?
C53 Cl4B . 1.901(12) ?

loop_
_geom_hbond_atom_site_label_D
_geom_hbond_atom_site_label_H
_geom_hbond_atom_site_label_A
_geom_hbond_site_symmetry_A
_geom_hbond_distance_DH
_geom_hbond_distance_HA
_geom_hbond_distance_DA
_geom_hbond_angle_DHA
_geom_hbond_publ_flag
C4 H4 F6 8_465 0.94 2.59 3.280(9) 130.8 ?
C10 H10 Cl4A^a . 0.94 2.81 3.512(8) 132.1 ?
C14 H14 F4 5_666 0.94 2.62 3.532(7) 165.1 ?
C22 H22 F5 4_656 0.94 2.25 3.174(7) 165.6 ?
C32 H32 F2 7_657 0.94 2.56 3.415(8) 151.7 ?
C36 H36 Cl3A^a 5_768 0.94 2.91 3.601(9) 131.8 ?
C36 H36 Cl3B^b 5_768 0.94 2.89 3.670(13) 141.4 ?
C40 H40 Cl4A^a . 0.94 2.96 3.744(7) 141.2 ?
C40 H40 Cl4B^b . 0.94 2.80 3.655(10) 151.9 ?
C42 H42 F2 . 0.94 2.51 3.309(7) 142.5 ?
C45 H45 F4 7_657 0.94 2.58 3.314(9) 134.9 ?
C48 H48 F3 3_546 0.94 2.57 3.193(7) 123.7 ?
C53 H53^a F3 3_546 0.99 2.45 3.283(9) 142.0 ?

loop_
_geom_torsion_atom_site_label_1
_geom_torsion_atom_site_label_2
_geom_torsion_atom_site_label_3
_geom_torsion_atom_site_label_4
_geom_torsion_site_symmetry_1
_geom_torsion_site_symmetry_2
_geom_torsion_site_symmetry_3
_geom_torsion_site_symmetry_4
_geom_torsion
_geom_torsion_publ_flag
C2 N1 C1 N2 . . . . -168.6(5) ?
Ru1 N1 C1 N2 . . . . 11.0(7) ?
C8 N2 C1 N1 . . . . -167.5(5) ?
Ru2 N2 C1 N1 . . . . 3.5(7) ?
C1 N1 C2 C7 . . . . 85.1(6) ?
Ru1 N1 C2 C7 . . . . -94.5(6) ?
C1 N1 C2 C3 . . . . -92.3(6) ?
Ru1 N1 C2 C3 . . . . 88.2(6) ?
C7 C2 C3 C4 . . . . -1.8(9) ?
N1 C2 C3 C4 . . . . 175.6(6) ?
C2 C3 C4 C5 . . . . 1.2(11) ?
C3 C4 C5 C6 . . . . 0.2(11) ?
C3 C4 C5 F1 . . . . -179.3(6) ?
C4 C5 C6 C7 . . . . -1.1(11) ?
F1 C5 C6 C7 . . . . 178.4(6) ?
C3 C2 C7 C6 . . . . 0.9(9) ?
N1 C2 C7 C6 . . . . -176.5(5) ?
C5 C6 C7 C2 . . . . 0.5(10) ?
C1 N2 C8 C13 . . . . -126.9(6) ?
Ru2 N2 C8 C13 . . . . 62.6(7) ?
C1 N2 C8 C9 . . . . 53.8(7) ?
Ru2 N2 C8 C9 . . . . -116.7(5) ?
C13 C8 C9 C10 . . . . 1.2(9) ?
N2 C8 C9 C10 . . . . -179.5(6) ?
C8 C9 C10 C11 . . . . -1.4(11) ?
C9 C10 C11 C12 . . . . -0.2(12) ?
C9 C10 C11 F2 . . . . 179.5(6) ?
C10 C11 C12 C13 . . . . 1.9(11) ?
F2 C11 C12 C13 . . . . -177.7(6) ?
C9 C8 C13 C12 . . . . 0.5(9) ?
N2 C8 C13 C12 . . . . -178.8(5) ?
C11 C12 C13 C8 . . . . -2.1(10) ?
C15 N3 C14 N4 . . . . -167.1(5) ?
Ru1 N3 C14 N4 . . . . 6.3(7) ?
C21 N4 C14 N3 . . . . -171.6(5) ?
Ru2 N4 C14 N3 . . . . 7.9(7) ?
C14 N3 C15 C20 . . . . -121.8(5) ?
Ru1 N3 C15 C20 . . . . 65.4(6) ?
C14 N3 C15 C16 . . . . 54.4(7) ?
Ru1 N3 C15 C16 . . . . -118.4(5) ?
C20 C15 C16 C17 . . . . 0.0(9) ?
N3 C15 C16 C17 . . . . -176.3(5) ?
C15 C16 C17 C18 . . . . -0.5(10) ?
C16 C17 C18 F3 . . . . -179.9(6) ?
C16 C17 C18 C19 . . . . 0.3(10) ?
F3 C18 C19 C20 . . . . -179.5(5) ?
C17 C18 C19 C20 . . . . 0.4(10) ?
C18 C19 C20 C15 . . . . -0.9(9) ?
C16 C15 C20 C19 . . . . 0.6(8) ?
N3 C15 C20 C19 . . . . 176.9(5) ?
C14 N4 C21 C22 . . . . 39.0(7) ?
Ru2 N4 C21 C22 . . . . -140.5(5) ?
C14 N4 C21 C26 . . . . -143.6(5) ?
Ru2 N4 C21 C26 . . . . 37.0(6) ?
C26 C21 C22 C23 . . . . 0.9(9) ?
N4 C21 C22 C23 . . . . 178.4(5) ?
C21 C22 C23 C24 . . . . -0.9(10) ?
C22 C23 C24 C25 . . . . -0.6(10) ?
C22 C23 C24 F4 . . . . 179.5(6) ?
C23 C24 C25 C26 . . . . 2.0(10) ?
F4 C24 C25 C26 . . . . -178.1(5) ?
C22 C21 C26 C25 . . . . 0.5(9) ?
N4 C21 C26 C25 . . . . -177.0(5) ?
C24 C25 C26 C21 . . . . -1.9(9) ?
C33 C28 C29 C30 . . . . 1.8(9) ?
N5 C28 C29 C30 . . . . -176.7(6) ?
C28 C29 C30 C31 . . . . 0.0(11) ?
C29 C30 C31 C32 . . . . -1.5(12) ?
C29 C30 C31 F5 . . . . 179.8(6) ?
C30 C31 C32 C33 . . . . 0.9(11) ?
F5 C31 C32 C33 . . . . 179.6(6) ?
C31 C32 C33 C28 . . . . 1.0(9) ?
C29 C28 C33 C32 . . . . -2.4(8) ?
N5 C28 C33 C32 . . . . 176.1(5) ?
C39 C34 C35 C36 . . . . 0.2(8) ?
N6 C34 C35 C36 . . . . 176.9(5) ?
C34 C35 C36 C37 . . . . -1.2(9) ?
C35 C36 C37 C38 . . . . 0.8(10) ?
C35 C36 C37 F6 . . . . -177.8(5) ?
C36 C37 C38 C39 . . . . 0.6(9) ?
F6 C37 C38 C39 . . . . 179.2(5) ?
C37 C38 C39 C34 . . . . -1.7(9) ?
C35 C34 C39 C38 . . . . 1.3(8) ?
N6 C34 C39 C38 . . . . -175.5(5) ?
C46 C41 C42 C43 . . . . 1.7(10) ?
N7 C41 C42 C43 . . . . -176.5(6) ?
C41 C42 C43 C44 . . . . 0.1(11) ?
C42 C43 C44 C45 . . . . -1.2(12) ?
C42 C43 C44 F7 . . . . 179.8(6) ?
C43 C44 C45 C46 . . . . 0.3(13) ?
F7 C44 C45 C46 . . . . 179.4(7) ?
C42 C41 C46 C45 . . . . -2.6(10) ?
N7 C41 C46 C45 . . . . 175.7(6) ?
C44 C45 C46 C41 . . . . 1.6(12) ?
C52 C47 C48 C49 . . . . 1.8(9) ?
N8 C47 C48 C49 . . . . 179.8(5) ?
C47 C48 C49 C50 . . . . -2.0(10) ?
C48 C49 C50 C51 . . . . 0.7(11) ?
C48 C49 C50 F8 . . . . -178.7(6) ?
C49 C50 C51 C52 . . . . 0.9(11) ?
F8 C50 C51 C52 . . . . -179.7(6) ?
C50 C51 C52 C47 . . . . -1.1(10) ?
C48 C47 C52 C51 . . . . -0.2(9) ?
N8 C47 C52 C51 . . . . -178.3(5) ?
C29 C28 N5 C27 . . . 2_757 62.4(7) ?
C33 C28 N5 C27 . . . 2_757 -116.1(6) ?
C29 C28 N5 Ru3 . . . . -110.7(5) ?
C33 C28 N5 Ru3 . . . . 70.7(6) ?
N5 C27 N6 C34 2_757 . . . -171.2(5) ?
N5 C27 N6 Ru4 2_757 . . . 9.5(7) ?
C35 C34 N6 C27 . . . . 27.2(8) ?
C39 C34 N6 C27 . . . . -156.2(5) ?
C35 C34 N6 Ru4 . . . . -153.6(4) ?
C39 C34 N6 Ru4 . . . . 23.0(7) ?
N8 C40 N7 C41 . . . . -166.8(5) ?
N8 C40 N7 Ru3 . . . . 8.4(7) ?
C46 C41 N7 C40 . . . . -106.4(6) ?
C42 C41 N7 C40 . . . . 71.8(7) ?
C46 C41 N7 Ru3 . . . . 79.0(7) ?
C42 C41 N7 Ru3 . . . . -102.8(6) ?
N7 C40 N8 C47 . . . . -165.0(5) ?
N7 C40 N8 Ru4 . . . . 5.2(7) ?
C52 C47 N8 C40 . . . . -131.7(6) ?
C48 C47 N8 C40 . . . . 50.2(7) ?
C52 C47 N8 Ru4 . . . . 58.9(7) ?
C48 C47 N8 Ru4 . . . . -119.1(5) ?
